data_1567771
loop_
_publ_author_name
'Sharma, Mahendra K.'
'Chabbra, Sonia'
'W\"olper, Christoph'
'Weinert, Hanns Micha'
'Reijerse, Edward'
'Schnegg, Alexander'
'Schulz, Stephan'

_publ_section_title
;
 Modulating the Frontier Orbitals of L(X)Ga-Substituted Diphosphenes
 [L(X)GaP]2 (X = Cl, Br) and their Facile Oxidation to Radical Cations
;
_journal_name_full 'Chemical Science'
_journal_paper_doi 10.1039/D2SC04207J
_journal_year 2022
_chemical_formula_sum 'C58 H82 Br2 Ga2 N4 P2'
_chemical_formula_weight 1196.47
_space_group_crystal_system monoclinic
_space_group_IT_number 14
_space_group_name_Hall '-P 2yn'
_space_group_name_H-M_alt 'P 1 21/n 1'
_atom_sites_solution_hydrogens geom
_atom_sites_solution_primary direct
_atom_sites_solution_secondary difmap
_audit_creation_method SHELXL-2017/1
_audit_update_record
;
2022-07-05 deposited with the CCDC.	2022-10-12 downloaded from the CCDC.
;
_cell_angle_alpha 90
_cell_angle_beta 105.1021(15)
_cell_angle_gamma 90
_cell_formula_units_Z 2
_cell_length_a 13.6417(6)
_cell_length_b 13.9614(6)
_cell_length_c 15.7579(7)
_cell_measurement_reflns_used 9533
_cell_measurement_temperature 100(2)
_cell_measurement_theta_max 80.80
_cell_measurement_theta_min 3.82
_cell_volume 2897.6(2)
_computing_cell_refinement 'Bruker APEX3(v2017.3-0)'
_computing_data_collection 'Bruker APEX3(v2017.3-0)'
_computing_data_reduction 'Bruker APEX3(v2017.3-0)'
_computing_molecular_graphics 'ORTEP/PLATON (Spek)'
_computing_publication_material 'BRUKER AXS SHELXTL (c) 2008 / Vers. 2008/4'
_computing_structure_refinement 'SHELXL-2017/1 (Sheldrick, 2017)'
_computing_structure_solution 'Bruker APEX3(v2017.3-0)'
_diffrn_ambient_temperature 100(2)
_diffrn_detector_area_resol_mean 7.3910
_diffrn_measured_fraction_theta_full 1.000
_diffrn_measured_fraction_theta_max 0.992
_diffrn_measurement_device_type 'Bruker D8 Venture (Photon II detector)'
_diffrn_measurement_method 'Data collection strategy APEX 3/Queen'
_diffrn_radiation_monochromator 'multilayer mirror'
_diffrn_radiation_type CuK\a
_diffrn_radiation_wavelength 1.54178
_diffrn_reflns_av_R_equivalents 0.0431
_diffrn_reflns_av_unetI/netI 0.0134
_diffrn_reflns_Laue_measured_fraction_full 1.000
_diffrn_reflns_Laue_measured_fraction_max 0.992
_diffrn_reflns_limit_h_max 17
_diffrn_reflns_limit_h_min -17
_diffrn_reflns_limit_k_max 17
_diffrn_reflns_limit_k_min -17
_diffrn_reflns_limit_l_max 19
_diffrn_reflns_limit_l_min -20
_diffrn_reflns_number 113993
_diffrn_reflns_point_group_measured_fraction_full 1.000
_diffrn_reflns_point_group_measured_fraction_max 0.992
_diffrn_reflns_theta_full 67.679
_diffrn_reflns_theta_max 80.790
_diffrn_reflns_theta_min 3.824
_diffrn_source 'micro-focus sealed tube'
_diffrn_source_type 'INCOATEC I\mS 3.0'
_exptl_absorpt_coefficient_mu 3.569
_exptl_absorpt_correction_T_max 0.75
_exptl_absorpt_correction_T_min 0.65
_exptl_absorpt_correction_type multi-scan
_exptl_absorpt_process_details
; 
 SADABS
 R.H. Blessing, Acta Cryst. (1995) A51 33-38 
;
_exptl_crystal_colour 'greenish yellow'
_exptl_crystal_density_diffrn 1.371
_exptl_crystal_description tablet
_exptl_crystal_F_000 1240
_exptl_crystal_size_max 0.151
_exptl_crystal_size_mid 0.136
_exptl_crystal_size_min 0.096
_refine_diff_density_max 0.502
_refine_diff_density_min -0.377
_refine_diff_density_rms 0.053
_refine_ls_extinction_method none
_refine_ls_goodness_of_fit_ref 1.032
_refine_ls_hydrogen_treatment constr
_refine_ls_matrix_type full
_refine_ls_number_parameters 317
_refine_ls_number_reflns 6312
_refine_ls_number_restraints 0
_refine_ls_restrained_S_all 1.032
_refine_ls_R_factor_all 0.0243
_refine_ls_R_factor_gt 0.0228
_refine_ls_shift/su_max 0.001
_refine_ls_shift/su_mean 0.000
_refine_ls_structure_factor_coef Fsqd
_refine_ls_weighting_details 'w=1/[\s^2^(Fo^2^)+(0.0307P)^2^+1.8037P] where P=(Fo^2^+2Fc^2^)/3'
_refine_ls_weighting_scheme calc
_refine_ls_wR_factor_gt 0.0585
_refine_ls_wR_factor_ref 0.0593
_reflns_Friedel_coverage 0.000
_reflns_number_gt 5955
_reflns_number_total 6312
_reflns_threshold_expression 'I > 2\s(I)'
_cod_data_source_file d2sc04207j2.cif
_cod_data_source_block mks_005m
_cod_depositor_comments
;
The following automatic conversions were performed:

data item '_atom_sites_solution_secondary' value 'diffmap' was
changed to 'difmap'.

Automatic conversion script
Id: cif_fix_values 7556 2019-12-06 15:28:31Z antanas 
;
_cod_original_sg_symbol_H-M 'P 21/n'
_cod_database_code 1567771
_shelx_shelxl_version_number 2017/1
_shelx_space_group_comment
;
The symmetry employed for this shelxl refinement is uniquely defined
by the following loop, which should always be used as a source of
symmetry information in preference to the above space-group names.
They are only intended as comments.
;
_shelx_estimated_absorpt_t_min 0.615
_shelx_estimated_absorpt_t_max 0.726

loop_
_space_group_symop_operation_xyz
'x, y, z'
'-x+1/2, y+1/2, -z+1/2'
'-x, -y, -z'
'x-1/2, -y-1/2, z-1/2'

loop_
_atom_site_label
_atom_site_type_symbol
_atom_site_fract_x
_atom_site_fract_y
_atom_site_fract_z
_atom_site_U_iso_or_equiv
_atom_site_adp_type
_atom_site_occupancy
_atom_site_site_symmetry_order
_atom_site_calc_flag
_atom_site_refinement_flags_posn
_atom_site_refinement_flags_adp
_atom_site_refinement_flags_occupancy
_atom_site_disorder_assembly
_atom_site_disorder_group
Br1 Br 0.68060(2) 0.06158(2) 0.23136(2) 0.02288(5) Uani 1 1 d . . . . .
Ga1 Ga 0.55060(2) 0.13265(2) 0.11952(2) 0.01396(5) Uani 1 1 d . . . . .
P1 P 0.44385(3) 0.03052(3) 0.02210(3) 0.02193(8) Uani 1 1 d . . . . .
N1 N 0.62027(8) 0.23179(8) 0.07113(7) 0.0148(2) Uani 1 1 d . . . . .
N2 N 0.47787(8) 0.21586(9) 0.18006(7) 0.0158(2) Uani 1 1 d . . . . .
C1 C 0.64117(10) 0.31420(10) 0.11476(9) 0.0179(3) Uani 1 1 d . . . . .
C2 C 0.60105(11) 0.34056(11) 0.18513(9) 0.0202(3) Uani 1 1 d . . . . .
H2 H 0.633404 0.393073 0.219605 0.024 Uiso 1 1 calc R U . . .
C3 C 0.51955(10) 0.29949(10) 0.21105(9) 0.0185(3) Uani 1 1 d . . . . .
C4 C 0.71150(12) 0.38518(11) 0.08884(11) 0.0253(3) Uani 1 1 d . . . . .
H4A H 0.709088 0.376637 0.026596 0.038 Uiso 1 1 calc R U . . .
H4B H 0.780996 0.374615 0.124660 0.038 Uiso 1 1 calc R U . . .
H4C H 0.690118 0.450423 0.098401 0.038 Uiso 1 1 calc R U . . .
C5 C 0.47849(12) 0.35357(12) 0.27728(11) 0.0265(3) Uani 1 1 d . . . . .
H5A H 0.474939 0.422004 0.262947 0.040 Uiso 1 1 calc R U . . .
H5B H 0.523471 0.343948 0.336230 0.040 Uiso 1 1 calc R U . . .
H5C H 0.410408 0.329890 0.275675 0.040 Uiso 1 1 calc R U . . .
C6 C 0.65353(10) 0.21252(10) -0.00743(8) 0.0155(2) Uani 1 1 d . . . . .
C7 C 0.75006(10) 0.17349(10) -0.00108(9) 0.0178(3) Uani 1 1 d . . . . .
C8 C 0.77639(11) 0.15125(12) -0.07869(10) 0.0231(3) Uani 1 1 d . . . . .
H8 H 0.841167 0.124199 -0.075427 0.028 Uiso 1 1 calc R U . . .
C9 C 0.71040(12) 0.16769(13) -0.16002(10) 0.0271(3) Uani 1 1 d . . . . .
H9 H 0.730057 0.152936 -0.212105 0.033 Uiso 1 1 calc R U . . .
C10 C 0.61548(12) 0.20579(13) -0.16517(10) 0.0267(3) Uani 1 1 d . . . . .
H10 H 0.570390 0.217113 -0.221310 0.032 Uiso 1 1 calc R U . . .
C11 C 0.58439(11) 0.22796(11) -0.09008(9) 0.0212(3) Uani 1 1 d . . . . .
C12 C 0.82695(11) 0.15346(12) 0.08585(9) 0.0220(3) Uani 1 1 d . . . . .
H12 H 0.796955 0.174129 0.134427 0.026 Uiso 1 1 calc R U . . .
C13 C 0.92517(11) 0.20968(15) 0.09386(10) 0.0316(4) Uani 1 1 d . . . . .
H13A H 0.956503 0.189418 0.047450 0.047 Uiso 1 1 calc R U . . .
H13B H 0.972113 0.197344 0.151442 0.047 Uiso 1 1 calc R U . . .
H13C H 0.909819 0.278302 0.087811 0.047 Uiso 1 1 calc R U . . .
C14 C 0.85102(14) 0.04650(14) 0.09690(12) 0.0337(4) Uani 1 1 d . . . . .
H14A H 0.787621 0.010181 0.087543 0.051 Uiso 1 1 calc R U . . .
H14B H 0.893492 0.034397 0.156407 0.051 Uiso 1 1 calc R U . . .
H14C H 0.887365 0.026387 0.053845 0.051 Uiso 1 1 calc R U . . .
C15 C 0.47841(13) 0.26787(15) -0.09941(10) 0.0325(4) Uani 1 1 d . . . . .
H15 H 0.458653 0.252797 -0.044061 0.039 Uiso 1 1 calc R U . . .
C16 C 0.39883(12) 0.22381(15) -0.17563(11) 0.0352(4) Uani 1 1 d . . . . .
H16A H 0.414134 0.240669 -0.231173 0.053 Uiso 1 1 calc R U . . .
H16B H 0.331554 0.248422 -0.175617 0.053 Uiso 1 1 calc R U . . .
H16C H 0.399598 0.153982 -0.169125 0.053 Uiso 1 1 calc R U . . .
C17 C 0.4780(2) 0.37632(18) -0.1093(2) 0.0779(11) Uani 1 1 d . . . . .
H17A H 0.501543 0.393351 -0.161018 0.117 Uiso 1 1 calc R U . . .
H17B H 0.523250 0.404874 -0.056721 0.117 Uiso 1 1 calc R U . . .
H17C H 0.408861 0.400551 -0.116558 0.117 Uiso 1 1 calc R U . . .
C18 C 0.38104(10) 0.18382(10) 0.19088(9) 0.0168(3) Uani 1 1 d . . . . .
C19 C 0.37662(11) 0.12270(11) 0.26080(10) 0.0206(3) Uani 1 1 d . . . . .
C20 C 0.28177(12) 0.08721(12) 0.26389(11) 0.0270(3) Uani 1 1 d . . . . .
H20 H 0.277273 0.045744 0.310527 0.032 Uiso 1 1 calc R U . . .
C21 C 0.19461(12) 0.11118(14) 0.20062(12) 0.0308(4) Uani 1 1 d . . . . .
H21 H 0.130950 0.085882 0.203606 0.037 Uiso 1 1 calc R U . . .
C22 C 0.20006(11) 0.17205(14) 0.13289(11) 0.0291(3) Uani 1 1 d . . . . .
H22 H 0.139521 0.188903 0.090056 0.035 Uiso 1 1 calc R U . . .
C23 C 0.29251(11) 0.20925(11) 0.12608(10) 0.0215(3) Uani 1 1 d . . . . .
C24 C 0.46936(11) 0.09460(12) 0.33332(10) 0.0246(3) Uani 1 1 d . . . . .
H24 H 0.529778 0.127726 0.322134 0.030 Uiso 1 1 calc R U . . .
C25 C 0.45781(14) 0.12753(16) 0.42293(11) 0.0375(4) Uani 1 1 d . . . . .
H25A H 0.446721 0.196922 0.421864 0.056 Uiso 1 1 calc R U . . .
H25B H 0.519643 0.111822 0.468549 0.056 Uiso 1 1 calc R U . . .
H25C H 0.399661 0.094917 0.435725 0.056 Uiso 1 1 calc R U . . .
C26 C 0.48822(13) -0.01350(13) 0.33368(13) 0.0336(4) Uani 1 1 d . . . . .
H26A H 0.430112 -0.047384 0.345215 0.050 Uiso 1 1 calc R U . . .
H26B H 0.549740 -0.029149 0.379673 0.050 Uiso 1 1 calc R U . . .
H26C H 0.496892 -0.033160 0.276373 0.050 Uiso 1 1 calc R U . . .
C27 C 0.29479(12) 0.27701(14) 0.05097(11) 0.0294(3) Uani 1 1 d . . . . .
H27 H 0.365704 0.278146 0.044313 0.035 Uiso 1 1 calc R U . . .
C28 C 0.26715(17) 0.37956(15) 0.07267(14) 0.0435(5) Uani 1 1 d . . . . .
H28A H 0.268743 0.422256 0.023680 0.065 Uiso 1 1 calc R U . . .
H28B H 0.316253 0.401829 0.126100 0.065 Uiso 1 1 calc R U . . .
H28C H 0.198888 0.379793 0.082016 0.065 Uiso 1 1 calc R U . . .
C29 C 0.22453(15) 0.24487(16) -0.03636(11) 0.0384(4) Uani 1 1 d . . . . .
H29A H 0.232918 0.287532 -0.083354 0.058 Uiso 1 1 calc R U . . .
H29B H 0.153939 0.247274 -0.032727 0.058 Uiso 1 1 calc R U . . .
H29C H 0.241584 0.179165 -0.049103 0.058 Uiso 1 1 calc R U . . .

loop_
_atom_site_aniso_label
_atom_site_aniso_U_11
_atom_site_aniso_U_22
_atom_site_aniso_U_33
_atom_site_aniso_U_23
_atom_site_aniso_U_13
_atom_site_aniso_U_12
Br1 0.01910(8) 0.02706(9) 0.02174(8) 0.00778(5) 0.00402(6) 0.00430(5)
Ga1 0.01327(8) 0.01468(9) 0.01372(8) -0.00212(6) 0.00315(6) -0.00039(6)
P1 0.01669(16) 0.02257(18) 0.02601(18) -0.01043(14) 0.00463(14) -0.00346(13)
N1 0.0136(5) 0.0171(5) 0.0136(5) -0.0007(4) 0.0030(4) 0.0003(4)
N2 0.0143(5) 0.0178(6) 0.0156(5) -0.0028(4) 0.0044(4) -0.0009(4)
C1 0.0150(6) 0.0181(6) 0.0201(6) -0.0011(5) 0.0037(5) -0.0016(5)
C2 0.0196(6) 0.0193(7) 0.0219(7) -0.0070(5) 0.0058(5) -0.0045(5)
C3 0.0180(6) 0.0192(7) 0.0182(6) -0.0047(5) 0.0046(5) -0.0001(5)
C4 0.0271(7) 0.0215(7) 0.0304(8) -0.0054(6) 0.0128(6) -0.0081(6)
C5 0.0260(7) 0.0273(8) 0.0292(8) -0.0127(6) 0.0128(6) -0.0045(6)
C6 0.0162(6) 0.0164(6) 0.0144(6) -0.0001(5) 0.0046(5) -0.0008(5)
C7 0.0148(6) 0.0206(7) 0.0177(6) -0.0007(5) 0.0037(5) -0.0016(5)
C8 0.0170(6) 0.0322(8) 0.0208(7) -0.0031(6) 0.0060(5) 0.0022(6)
C9 0.0237(7) 0.0415(9) 0.0174(7) -0.0047(6) 0.0075(6) 0.0011(7)
C10 0.0227(7) 0.0414(9) 0.0147(6) 0.0010(6) 0.0026(5) 0.0041(6)
C11 0.0186(6) 0.0271(7) 0.0174(6) 0.0020(5) 0.0038(5) 0.0035(5)
C12 0.0149(6) 0.0328(8) 0.0178(6) 0.0016(6) 0.0034(5) 0.0037(6)
C13 0.0159(7) 0.0558(11) 0.0219(7) -0.0019(7) 0.0025(6) -0.0043(7)
C14 0.0329(9) 0.0376(10) 0.0318(8) 0.0080(7) 0.0105(7) 0.0154(7)
C15 0.0243(8) 0.0527(11) 0.0189(7) 0.0020(7) 0.0027(6) 0.0169(7)
C16 0.0202(7) 0.0534(12) 0.0303(8) 0.0107(8) 0.0034(6) 0.0057(7)
C17 0.0519(14) 0.0458(14) 0.109(2) -0.0283(14) -0.0274(15) 0.0285(11)
C18 0.0149(6) 0.0181(6) 0.0182(6) -0.0042(5) 0.0060(5) -0.0007(5)
C19 0.0185(6) 0.0233(7) 0.0207(7) -0.0019(5) 0.0065(5) -0.0001(5)
C20 0.0238(7) 0.0289(8) 0.0307(8) 0.0028(6) 0.0112(6) -0.0024(6)
C21 0.0183(7) 0.0388(9) 0.0372(9) 0.0002(7) 0.0105(6) -0.0055(6)
C22 0.0155(7) 0.0417(10) 0.0291(8) 0.0009(7) 0.0038(6) 0.0001(6)
C23 0.0167(6) 0.0267(7) 0.0219(7) -0.0003(6) 0.0065(5) 0.0027(5)
C24 0.0215(7) 0.0330(8) 0.0198(7) 0.0048(6) 0.0065(6) 0.0013(6)
C25 0.0333(9) 0.0592(13) 0.0202(7) 0.0015(7) 0.0071(7) -0.0004(8)
C26 0.0276(8) 0.0334(9) 0.0424(9) 0.0139(7) 0.0137(7) 0.0048(7)
C27 0.0169(7) 0.0432(10) 0.0283(8) 0.0116(7) 0.0063(6) 0.0076(6)
C28 0.0475(11) 0.0350(10) 0.0417(10) 0.0080(8) 0.0003(9) -0.0004(8)
C29 0.0399(10) 0.0505(11) 0.0235(8) 0.0042(7) 0.0056(7) 0.0154(8)

loop_
_atom_type_symbol
_atom_type_description
_atom_type_scat_dispersion_real
_atom_type_scat_dispersion_imag
_atom_type_scat_source
C C 0.0181 0.0091 'International Tables Vol C Tables 4.2.6.8 and 6.1.1.4'
H H 0.0000 0.0000 'International Tables Vol C Tables 4.2.6.8 and 6.1.1.4'
Br Br -0.6763 1.2805 'International Tables Vol C Tables 4.2.6.8 and 6.1.1.4'
Ga Ga -1.2846 0.7763 'International Tables Vol C Tables 4.2.6.8 and 6.1.1.4'
N N 0.0311 0.0180 'International Tables Vol C Tables 4.2.6.8 and 6.1.1.4'
P P 0.2955 0.4335 'International Tables Vol C Tables 4.2.6.8 and 6.1.1.4'

loop_
_geom_angle_atom_site_label_1
_geom_angle_atom_site_label_2
_geom_angle_atom_site_label_3
_geom_angle
_geom_angle_site_symmetry_1
_geom_angle_site_symmetry_3
_geom_angle_publ_flag
N2 Ga1 N1 97.58(5) . . ?
N2 Ga1 P1 112.51(3) . . ?
N1 Ga1 P1 117.80(3) . . ?
N2 Ga1 Br1 105.41(3) . . ?
N1 Ga1 Br1 104.03(3) . . ?
P1 Ga1 Br1 117.114(13) . . ?
P1 P1 Ga1 94.92(2) 3_655 . ?
C1 N1 C6 121.88(12) . . ?
C1 N1 Ga1 118.24(9) . . ?
C6 N1 Ga1 119.76(9) . . ?
C3 N2 C18 122.87(12) . . ?
C3 N2 Ga1 118.81(9) . . ?
C18 N2 Ga1 118.31(9) . . ?
N1 C1 C2 123.88(13) . . ?
N1 C1 C4 119.56(13) . . ?
C2 C1 C4 116.56(13) . . ?
C3 C2 C1 128.53(13) . . ?
N2 C3 C2 123.06(13) . . ?
N2 C3 C5 119.43(13) . . ?
C2 C3 C5 117.51(13) . . ?
C7 C6 C11 120.91(13) . . ?
C7 C6 N1 120.48(12) . . ?
C11 C6 N1 118.48(12) . . ?
C8 C7 C6 118.31(13) . . ?
C8 C7 C12 118.31(13) . . ?
C6 C7 C12 123.38(12) . . ?
C9 C8 C7 121.47(14) . . ?
C8 C9 C10 119.52(14) . . ?
C9 C10 C11 121.60(14) . . ?
C10 C11 C6 118.17(13) . . ?
C10 C11 C15 119.47(13) . . ?
C6 C11 C15 122.36(13) . . ?
C7 C12 C14 111.10(13) . . ?
C7 C12 C13 111.37(13) . . ?
C14 C12 C13 109.53(14) . . ?
C11 C15 C17 110.65(18) . . ?
C11 C15 C16 113.12(14) . . ?
C17 C15 C16 109.76(16) . . ?
C19 C18 C23 121.11(13) . . ?
C19 C18 N2 120.44(12) . . ?
C23 C18 N2 118.26(12) . . ?
C20 C19 C18 118.10(13) . . ?
C20 C19 C24 118.64(14) . . ?
C18 C19 C24 123.26(13) . . ?
C21 C20 C19 121.34(15) . . ?
C20 C21 C22 119.87(15) . . ?
C21 C22 C23 121.38(14) . . ?
C22 C23 C18 118.19(14) . . ?
C22 C23 C27 119.59(13) . . ?
C18 C23 C27 122.21(13) . . ?
C19 C24 C26 111.33(14) . . ?
C19 C24 C25 110.51(13) . . ?
C26 C24 C25 110.49(14) . . ?
C23 C27 C29 112.55(15) . . ?
C23 C27 C28 110.43(15) . . ?
C29 C27 C28 109.93(14) . . ?

loop_
_geom_bond_atom_site_label_1
_geom_bond_atom_site_label_2
_geom_bond_distance
_geom_bond_site_symmetry_2
_geom_bond_publ_flag
Br1 Ga1 2.3680(2) . ?
Ga1 N2 1.9331(12) . ?
Ga1 N1 1.9439(12) . ?
Ga1 P1 2.3120(4) . ?
P1 P1 2.0282(8) 3_655 ?
N1 C1 1.3325(18) . ?
N1 C6 1.4503(17) . ?
N2 C3 1.3343(18) . ?
N2 C18 1.4462(17) . ?
C1 C2 1.407(2) . ?
C1 C4 1.508(2) . ?
C2 C3 1.403(2) . ?
C3 C5 1.509(2) . ?
C6 C7 1.4044(19) . ?
C6 C11 1.4115(19) . ?
C7 C8 1.396(2) . ?
C7 C12 1.5186(18) . ?
C8 C9 1.380(2) . ?
C9 C10 1.383(2) . ?
C10 C11 1.392(2) . ?
C11 C15 1.520(2) . ?
C12 C14 1.529(2) . ?
C12 C13 1.529(2) . ?
C15 C17 1.522(3) . ?
C15 C16 1.523(2) . ?
C18 C19 1.407(2) . ?
C18 C23 1.4088(19) . ?
C19 C20 1.398(2) . ?
C19 C24 1.519(2) . ?
C20 C21 1.379(2) . ?
C21 C22 1.381(2) . ?
C22 C23 1.394(2) . ?
C23 C27 1.522(2) . ?
C24 C26 1.531(2) . ?
C24 C25 1.532(2) . ?
C27 C29 1.525(2) . ?
C27 C28 1.541(3) . ?
